data_7101277
loop_
_publ_author_name
A.Cowley
'Nicholas Hill'
'Jennifer Moore'
'Gregor Reeske'
'Kalyan Vasudevan'

_publ_section_title
;
Facile Routes to Alkyl-BIAN ligands
;
_journal_issue 27
_journal_name_full 'Chemical Communications'
_journal_paper_doi 10.1039/b606390j
_journal_year 2006
_chemical_formula_moiety 'C20 H24 Cl2 N2 Zn, C2 H3 N'
_chemical_formula_sum 'C22 H27 Cl2 N3 Zn'
_chemical_formula_weight 469.74
_space_group_IT_number 9
_symmetry_cell_setting monoclinic
_symmetry_space_group_name_Hall 'C -2yc'
_symmetry_space_group_name_H-M 'C 1 c 1'
_atom_sites_solution_hydrogens geom
_atom_sites_solution_primary direct
_atom_sites_solution_secondary difmap
_audit_creation_method
;
manual editing of the .cif file
created by SHELXTL Ver. 6.10
;
_cell_angle_alpha 90.000(5)
_cell_angle_beta 93.968(5)
_cell_angle_gamma 90.000(5)
_cell_formula_units_Z 4
_cell_length_a 11.276(5)
_cell_length_b 20.656(5)
_cell_length_c 9.430(5)
_cell_measurement_temperature 153(2)
_cell_volume 2191.1(16)
_computing_cell_refinement 'Collect software, Nonius B.V. 1998'
_computing_data_collection 'Collect software, Nonius B.V. 1998'
_computing_data_reduction
;
DENZO and Scalepack (Otwinoski and Minor, 1997)
;
_computing_molecular_graphics 'XP SHELXTL/PC, Siemens Analytical'
_computing_structure_refinement 'XL SHELXTL/PC, Siemens Analytical'
_computing_structure_solution
;
SIR97 - Altomare A., Burla M.C., Camalli M., Cascarano G.L., Giacovazzo C.,
Guagliardi A., Moliterni A.G.G., Polidori G.,Spagna R.
;
_diffrn_ambient_temperature 153(2)
_diffrn_measured_fraction_theta_full 0.992
_diffrn_measured_fraction_theta_max 0.992
_diffrn_measurement_device_type 'Nonius Kappa CCD'
_diffrn_measurement_method \w-scan
_diffrn_radiation_monochromator graphite
_diffrn_radiation_source 'fine-focus sealed tube'
_diffrn_radiation_type MoK\a
_diffrn_radiation_wavelength 0.71069
_diffrn_reflns_av_R_equivalents 0.0106
_diffrn_reflns_av_sigmaI/netI 0.0653
_diffrn_reflns_limit_h_max 14
_diffrn_reflns_limit_h_min -14
_diffrn_reflns_limit_k_max 25
_diffrn_reflns_limit_k_min -26
_diffrn_reflns_limit_l_max 12
_diffrn_reflns_limit_l_min -12
_diffrn_reflns_number 4357
_diffrn_reflns_theta_full 27.48
_diffrn_reflns_theta_max 27.48
_diffrn_reflns_theta_min 3.47
_exptl_absorpt_coefficient_mu 1.377
_exptl_absorpt_correction_T_max 0.8746
_exptl_absorpt_correction_T_min 0.7702
_exptl_absorpt_correction_type multi-scan
_exptl_absorpt_process_details 'DENZO and Scalepack (Otwinoski and Minor, 1997)'
_exptl_crystal_colour yellow
_exptl_crystal_density_diffrn 1.424
_exptl_crystal_density_method 'not measured'
_exptl_crystal_description block
_exptl_crystal_F_000 976
_exptl_crystal_size_max 0.20
_exptl_crystal_size_mid 0.20
_exptl_crystal_size_min 0.10
_refine_diff_density_max 0.574
_refine_diff_density_min -0.533
_refine_diff_density_rms 0.077
_refine_ls_abs_structure_details 'Flack H D (1983), Acta Cryst. A39, 876-881'
_refine_ls_abs_structure_Flack 0.482(10)
_refine_ls_extinction_method none
_refine_ls_goodness_of_fit_ref 1.068
_refine_ls_hydrogen_treatment constr
_refine_ls_matrix_type full
_refine_ls_number_parameters 261
_refine_ls_number_reflns 4350
_refine_ls_number_restraints 2
_refine_ls_restrained_S_all 1.068
_refine_ls_R_factor_all 0.0581
_refine_ls_R_factor_gt 0.0374
_refine_ls_shift/su_max 0.000
_refine_ls_shift/su_mean 0.000
_refine_ls_structure_factor_coef Fsqd
_refine_ls_weighting_details 'calc w=1/[\s^2^(Fo^2^)+(0.0291P)^2^+0.0000P] where P=(Fo^2^+2Fc^2^)/3'
_refine_ls_weighting_scheme calc
_refine_ls_wR_factor_gt 0.0707
_refine_ls_wR_factor_ref 0.0778
_reflns_number_gt 3557
_reflns_number_total 4350
_reflns_threshold_expression >2sigma(I)
_cod_data_source_file b606390j.txt
_cod_original_sg_symbol_Hall c-2yc
_cod_original_sg_symbol_H-M cc
_cod_database_code 7101277

loop_
_symmetry_equiv_pos_as_xyz
'x, y, z'
'x, -y, z+1/2'
'x+1/2, y+1/2, z'
'x+1/2, -y+1/2, z+1/2'

loop_
_atom_site_label
_atom_site_type_symbol
_atom_site_fract_x
_atom_site_fract_y
_atom_site_fract_z
_atom_site_U_iso_or_equiv
_atom_site_adp_type
_atom_site_occupancy
_atom_site_symmetry_multiplicity
_atom_site_calc_flag
_atom_site_refinement_flags
C1 C -0.0339(3) 0.07122(16) 0.0407(4) 0.0217(8) Uani 1 1 d .
C2 C -0.0474(3) -0.00023(17) 0.0598(4) 0.0224(8) Uani 1 1 d .
C3 C -0.1261(3) -0.03934(17) 0.1227(4) 0.0322(9) Uani 1 1 d .
H3 H -0.1900 -0.0215 0.1662 0.039 Uiso 1 1 calc R
C4 C -0.1092(3) -0.10766(19) 0.1210(4) 0.0341(10) Uani 1 1 d .
H4 H -0.1613 -0.1342 0.1666 0.041 Uiso 1 1 calc R
C5 C -0.0184(3) -0.13504(16) 0.0539(4) 0.0319(10) Uani 1 1 d .
H5 H -0.0114 -0.1799 0.0519 0.038 Uiso 1 1 calc R
C6 C 0.0650(3) -0.09667(17) -0.0123(4) 0.0272(9) Uani 1 1 d .
C7 C 0.1637(3) -0.11870(18) -0.0825(4) 0.0306(9) Uani 1 1 d .
H7 H 0.1756 -0.1629 -0.0935 0.037 Uiso 1 1 calc R
C8 C 0.2418(3) -0.07601(18) -0.1342(4) 0.0351(9) Uani 1 1 d .
H8 H 0.3056 -0.0919 -0.1812 0.042 Uiso 1 1 calc R
C9 C 0.2294(3) -0.00811(17) -0.1190(4) 0.0303(8) Uani 1 1 d .
H9 H 0.2850 0.0199 -0.1541 0.036 Uiso 1 1 calc R
C10 C 0.1334(3) 0.01599(16) -0.0512(4) 0.0236(8) Uani 1 1 d .
C11 C 0.0505(3) -0.02890(17) -0.0019(4) 0.0245(9) Uani 1 1 d .
C12 C 0.0910(3) 0.08116(17) -0.0149(4) 0.0227(8) Uani 1 1 d .
C13 C -0.2254(3) 0.12235(17) 0.0902(4) 0.0255(8) Uani 1 1 d .
C14 C -0.2692(3) 0.19164(19) 0.0700(5) 0.0358(10) Uani 1 1 d .
H14A H -0.2196 0.2201 0.1286 0.054 Uiso 1 1 calc R
H14B H -0.3497 0.1947 0.0966 0.054 Uiso 1 1 calc R
H14C H -0.2660 0.2038 -0.0279 0.054 Uiso 1 1 calc R
C15 C -0.3007(3) 0.07858(17) -0.0121(4) 0.0299(9) Uani 1 1 d .
H15A H -0.2990 0.0950 -0.1071 0.045 Uiso 1 1 calc R
H15B H -0.3812 0.0779 0.0150 0.045 Uiso 1 1 calc R
H15C H -0.2689 0.0355 -0.0081 0.045 Uiso 1 1 calc R
C16 C -0.2294(3) 0.1045(2) 0.2475(4) 0.0369(9) Uani 1 1 d .
H16A H -0.1909 0.0635 0.2647 0.055 Uiso 1 1 calc R
H16B H -0.3107 0.1016 0.2712 0.055 Uiso 1 1 calc R
H16C H -0.1892 0.1371 0.3050 0.055 Uiso 1 1 calc R
C17 C 0.2480(3) 0.16039(18) -0.0679(4) 0.0244(8) Uani 1 1 d .
C18 C 0.2577(3) 0.23322(18) -0.0380(4) 0.0310(9) Uani 1 1 d .
H18A H 0.1921 0.2552 -0.0872 0.046 Uiso 1 1 calc R
H18B H 0.3310 0.2493 -0.0703 0.046 Uiso 1 1 calc R
H18C H 0.2561 0.2407 0.0623 0.046 Uiso 1 1 calc R
C19 C 0.2444(3) 0.14980(18) -0.2298(4) 0.0284(9) Uani 1 1 d .
H19A H 0.2309 0.1048 -0.2506 0.043 Uiso 1 1 calc R
H19B H 0.3188 0.1629 -0.2644 0.043 Uiso 1 1 calc R
H19C H 0.1812 0.1751 -0.2752 0.043 Uiso 1 1 calc R
C20 C 0.3514(3) 0.12675(18) 0.0144(4) 0.0329(9) Uani 1 1 d .
H20A H 0.3578 0.1423 0.1106 0.049 Uiso 1 1 calc R
H20B H 0.4238 0.1358 -0.0297 0.049 Uiso 1 1 calc R
H20C H 0.3378 0.0809 0.0144 0.049 Uiso 1 1 calc R
C21 C 0.5382(4) -0.0909(2) 0.0369(5) 0.0495(12) Uani 1 1 d .
H21A H 0.5445 -0.0681 -0.0510 0.074 Uiso 1 1 calc R
H21B H 0.4754 -0.1222 0.0256 0.074 Uiso 1 1 calc R
H21C H 0.6119 -0.1125 0.0628 0.074 Uiso 1 1 calc R
C22 C 0.5123(3) -0.0454(2) 0.1473(4) 0.0351(9) Uani 1 1 d .
N1 N -0.0983(2) 0.12164(14) 0.0513(3) 0.0223(7) Uani 1 1 d .
N2 N 0.1290(2) 0.13881(14) -0.0187(3) 0.0205(7) Uani 1 1 d .
N3 N 0.4931(4) -0.0087(2) 0.2336(4) 0.0559(11) Uani 1 1 d .
Cl2 Cl -0.05807(9) 0.26344(5) -0.16595(10) 0.0352(3) Uani 1 1 d .
Cl1 Cl 0.03280(8) 0.25748(5) 0.23145(10) 0.0313(2) Uani 1 1 d .
Zn1 Zn -0.00050(3) 0.205919(15) 0.02608(4) 0.02416(11) Uani 1 1 d .

loop_
_atom_site_aniso_label
_atom_site_aniso_U_11
_atom_site_aniso_U_22
_atom_site_aniso_U_33
_atom_site_aniso_U_23
_atom_site_aniso_U_13
_atom_site_aniso_U_12
C1 0.0213(19) 0.0185(17) 0.0251(19) -0.0002(16) 0.0002(16) -0.0040(14)
C2 0.0189(17) 0.024(2) 0.024(2) 0.0017(17) -0.0012(15) -0.0001(16)
C3 0.0298(19) 0.030(2) 0.036(2) 0.0044(17) 0.0025(18) -0.0012(17)
C4 0.033(2) 0.028(2) 0.041(3) 0.0073(19) -0.0006(19) -0.0082(18)
C5 0.036(2) 0.0196(17) 0.038(3) 0.0036(18) -0.0137(19) -0.0027(17)
C6 0.0277(19) 0.024(2) 0.028(2) -0.0005(17) -0.0081(17) 0.0030(17)
C7 0.037(2) 0.0189(19) 0.035(2) -0.0047(17) -0.0030(19) 0.0028(17)
C8 0.038(2) 0.036(2) 0.032(2) -0.0070(18) 0.0033(18) 0.0103(19)
C9 0.0274(18) 0.030(2) 0.034(2) -0.0015(17) 0.0059(17) 0.0026(17)
C10 0.0234(18) 0.0213(19) 0.026(2) 0.0015(16) 0.0012(16) 0.0048(15)
C11 0.0240(19) 0.023(2) 0.026(2) 0.0012(17) -0.0033(16) -0.0002(16)
C12 0.0199(18) 0.026(2) 0.0215(19) 0.0008(16) 0.0003(15) 0.0014(16)
C13 0.0195(17) 0.028(2) 0.029(2) 0.0012(17) 0.0054(15) 0.0025(15)
C14 0.024(2) 0.038(3) 0.046(3) -0.007(2) 0.0049(18) 0.0058(19)
C15 0.0235(18) 0.034(2) 0.032(2) 0.0020(17) 0.0035(16) -0.0019(16)
C16 0.031(2) 0.052(3) 0.028(2) -0.006(2) 0.0045(17) 0.0018(19)
C17 0.0187(17) 0.028(2) 0.027(2) 0.0013(17) 0.0047(15) -0.0033(15)
C18 0.0250(19) 0.030(2) 0.039(3) -0.0018(19) 0.0061(17) -0.0092(17)
C19 0.0260(19) 0.030(2) 0.029(2) 0.0015(17) 0.0023(17) -0.0041(16)
C20 0.0236(18) 0.043(2) 0.032(2) -0.0047(18) 0.0033(16) -0.0033(17)
C21 0.057(3) 0.044(2) 0.047(3) -0.006(2) 0.008(3) 0.004(2)
C22 0.029(2) 0.038(2) 0.037(2) 0.011(2) 0.0017(19) -0.0045(18)
N1 0.0170(15) 0.0284(17) 0.0222(17) -0.0035(15) 0.0055(13) -0.0007(14)
N2 0.0176(15) 0.0239(18) 0.0200(16) 0.0012(13) 0.0013(12) -0.0015(12)
N3 0.056(2) 0.059(3) 0.053(3) -0.002(3) 0.008(2) 0.000(2)
Cl2 0.0450(6) 0.0298(6) 0.0297(6) 0.0047(4) -0.0050(5) 0.0033(4)
Cl1 0.0323(5) 0.0339(6) 0.0273(6) -0.0052(5) -0.0009(4) 0.0055(4)
Zn1 0.02538(19) 0.02001(19) 0.0271(2) -0.0001(2) 0.00170(14) 0.0008(2)

loop_
_atom_type_symbol
_atom_type_description
_atom_type_scat_dispersion_real
_atom_type_scat_dispersion_imag
_atom_type_scat_source
C C 0.0033 0.0016 'International Tables Vol C Tables 4.2.6.8 and 6.1.1.4'
H H 0.0000 0.0000 'International Tables Vol C Tables 4.2.6.8 and 6.1.1.4'
N N 0.0061 0.0033 'International Tables Vol C Tables 4.2.6.8 and 6.1.1.4'
Cl Cl 0.1484 0.1585 'International Tables Vol C Tables 4.2.6.8 and 6.1.1.4'
Zn Zn 0.2839 1.4301 'International Tables Vol C Tables 4.2.6.8 and 6.1.1.4'

loop_
_geom_angle_atom_site_label_1
_geom_angle_atom_site_label_2
_geom_angle_atom_site_label_3
_geom_angle
N1 C1 C2 137.0(3)
N1 C1 C12 117.0(3)
C2 C1 C12 105.9(3)
C3 C2 C11 118.7(3)
C3 C2 C1 135.3(3)
C11 C2 C1 105.9(3)
C2 C3 C4 119.4(3)
C2 C3 H3 120.3
C4 C3 H3 120.3
C5 C4 C3 121.4(4)
C5 C4 H4 119.3
C3 C4 H4 119.3
C4 C5 C6 121.2(3)
C4 C5 H5 119.4
C6 C5 H5 119.4
C5 C6 C7 126.9(3)
C5 C6 C11 116.3(3)
C7 C6 C11 116.8(3)
C8 C7 C6 120.7(3)
C8 C7 H7 119.6
C6 C7 H7 119.6
C7 C8 C9 122.3(3)
C7 C8 H8 118.9
C9 C8 H8 118.9
C10 C9 C8 119.1(3)
C10 C9 H9 120.4
C8 C9 H9 120.4
C9 C10 C11 118.0(3)
C9 C10 C12 135.2(3)
C11 C10 C12 106.8(3)
C2 C11 C6 122.7(3)
C2 C11 C10 114.4(3)
C6 C11 C10 122.9(3)
N2 C12 C10 137.3(3)
N2 C12 C1 116.8(3)
C10 C12 C1 105.9(3)
N1 C13 C14 106.6(3)
N1 C13 C16 109.0(3)
C14 C13 C16 108.5(3)
N1 C13 C15 109.6(3)
C14 C13 C15 108.4(3)
C16 C13 C15 114.5(3)
C13 C14 H14A 109.5
C13 C14 H14B 109.5
H14A C14 H14B 109.5
C13 C14 H14C 109.5
H14A C14 H14C 109.5
H14B C14 H14C 109.5
C13 C15 H15A 109.5
C13 C15 H15B 109.5
H15A C15 H15B 109.5
C13 C15 H15C 109.5
H15A C15 H15C 109.5
H15B C15 H15C 109.5
C13 C16 H16A 109.5
C13 C16 H16B 109.5
H16A C16 H16B 109.5
C13 C16 H16C 109.5
H16A C16 H16C 109.5
H16B C16 H16C 109.5
N2 C17 C20 111.8(3)
N2 C17 C18 106.6(3)
C20 C17 C18 108.2(3)
N2 C17 C19 107.3(3)
C20 C17 C19 114.0(3)
C18 C17 C19 108.6(3)
C17 C18 H18A 109.5
C17 C18 H18B 109.5
H18A C18 H18B 109.5
C17 C18 H18C 109.5
H18A C18 H18C 109.5
H18B C18 H18C 109.5
C17 C19 H19A 109.5
C17 C19 H19B 109.5
H19A C19 H19B 109.5
C17 C19 H19C 109.5
H19A C19 H19C 109.5
H19B C19 H19C 109.5
C17 C20 H20A 109.5
C17 C20 H20B 109.5
H20A C20 H20B 109.5
C17 C20 H20C 109.5
H20A C20 H20C 109.5
H20B C20 H20C 109.5
C22 C21 H21A 109.5
C22 C21 H21B 109.5
H21A C21 H21B 109.5
C22 C21 H21C 109.5
H21A C21 H21C 109.5
H21B C21 H21C 109.5
N3 C22 C21 178.8(5)
C1 N1 C13 125.7(3)
C1 N1 Zn1 111.3(2)
C13 N1 Zn1 122.7(2)
C12 N2 C17 126.4(3)
C12 N2 Zn1 112.1(2)
C17 N2 Zn1 121.0(2)
N2 Zn1 N1 81.42(11)
N2 Zn1 Cl1 114.75(9)
N1 Zn1 Cl1 111.12(9)
N2 Zn1 Cl2 111.13(9)
N1 Zn1 Cl2 114.35(9)
Cl1 Zn1 Cl2 118.44(4)

loop_
_geom_bond_atom_site_label_1
_geom_bond_atom_site_label_2
_geom_bond_distance
C1 N1 1.278(4)
C1 C2 1.496(5)
C1 C12 1.549(5)
C2 C3 1.365(5)
C2 C11 1.414(4)
C3 C4 1.424(5)
C3 H3 0.9300
C4 C5 1.363(5)
C4 H4 0.9300
C5 C6 1.408(5)
C5 H5 0.9300
C6 C7 1.409(5)
C6 C11 1.414(5)
C7 C8 1.360(5)
C7 H7 0.9300
C8 C9 1.418(5)
C8 H8 0.9300
C9 C10 1.388(5)
C9 H9 0.9300
C10 C11 1.417(5)
C10 C12 1.477(5)
C12 N2 1.267(4)
C13 N1 1.504(4)
C13 C14 1.522(5)
C13 C16 1.532(5)
C13 C15 1.534(5)
C14 H14A 0.9600
C14 H14B 0.9600
C14 H14C 0.9600
C15 H15A 0.9600
C15 H15B 0.9600
C15 H15C 0.9600
C16 H16A 0.9600
C16 H16B 0.9600
C16 H16C 0.9600
C17 N2 1.517(4)
C17 C20 1.523(5)
C17 C18 1.533(5)
C17 C19 1.540(5)
C18 H18A 0.9600
C18 H18B 0.9600
C18 H18C 0.9600
C19 H19A 0.9600
C19 H19B 0.9600
C19 H19C 0.9600
C20 H20A 0.9600
C20 H20B 0.9600
C20 H20C 0.9600
C21 C22 1.446(6)
C21 H21A 0.9600
C21 H21B 0.9600
C21 H21C 0.9600
C22 N3 1.144(5)
N1 Zn1 2.083(3)
N2 Zn1 2.078(3)
Cl2 Zn1 2.2248(13)
Cl1 Zn1 2.2193(14)

loop_
_geom_torsion_atom_site_label_1
_geom_torsion_atom_site_label_2
_geom_torsion_atom_site_label_3
_geom_torsion_atom_site_label_4
_geom_torsion
N1 C1 C2 C3 -15.7(8)
C12 C1 C2 C3 168.7(4)
N1 C1 C2 C11 166.5(5)
C12 C1 C2 C11 -9.0(4)
C11 C2 C3 C4 -1.8(5)
C1 C2 C3 C4 -179.3(4)
C2 C3 C4 C5 -2.1(6)
C3 C4 C5 C6 2.2(7)
C4 C5 C6 C7 178.7(4)
C4 C5 C6 C11 1.6(6)
C5 C6 C7 C8 -175.8(4)
C11 C6 C7 C8 1.4(6)
C6 C7 C8 C9 0.9(6)
C7 C8 C9 C10 -1.1(6)
C8 C9 C10 C11 -0.9(5)
C8 C9 C10 C12 179.6(4)
C3 C2 C11 C6 5.8(5)
C1 C2 C11 C6 -176.1(4)
C3 C2 C11 C10 -173.8(4)
C1 C2 C11 C10 4.4(4)
C5 C6 C11 C2 -5.6(5)
C7 C6 C11 C2 177.0(3)
C5 C6 C11 C10 173.9(4)
C7 C6 C11 C10 -3.5(6)
C9 C10 C11 C2 -177.1(3)
C12 C10 C11 C2 2.5(4)
C9 C10 C11 C6 3.3(5)
C12 C10 C11 C6 -177.1(3)
C9 C10 C12 N2 -8.1(7)
C11 C10 C12 N2 172.4(4)
C9 C10 C12 C1 171.5(4)
C11 C10 C12 C1 -8.0(4)
N1 C1 C12 N2 13.6(5)
C2 C1 C12 N2 -169.8(3)
N1 C1 C12 C10 -166.1(3)
C2 C1 C12 C10 10.6(4)
C2 C1 N1 C13 -1.0(7)
C12 C1 N1 C13 174.3(3)
C2 C1 N1 Zn1 173.7(4)
C12 C1 N1 Zn1 -11.1(4)
C14 C13 N1 C1 -172.6(4)
C16 C13 N1 C1 70.5(4)
C15 C13 N1 C1 -55.5(5)
C14 C13 N1 Zn1 13.3(4)
C16 C13 N1 Zn1 -103.6(3)
C15 C13 N1 Zn1 130.4(3)
C10 C12 N2 C17 -0.8(7)
C1 C12 N2 C17 179.6(3)
C10 C12 N2 Zn1 171.5(4)
C1 C12 N2 Zn1 -8.0(4)
C20 C17 N2 C12 -56.2(5)
C18 C17 N2 C12 -174.3(3)
C19 C17 N2 C12 69.6(4)
C20 C17 N2 Zn1 132.1(3)
C18 C17 N2 Zn1 14.0(4)
C19 C17 N2 Zn1 -102.1(3)
C12 N2 Zn1 N1 1.9(3)
C17 N2 Zn1 N1 174.7(3)
C12 N2 Zn1 Cl1 111.3(2)
C17 N2 Zn1 Cl1 -75.9(3)
C12 N2 Zn1 Cl2 -110.9(2)
C17 N2 Zn1 Cl2 61.9(3)
C1 N1 Zn1 N2 5.5(3)
C13 N1 Zn1 N2 -179.6(3)
C1 N1 Zn1 Cl1 -107.8(3)
C13 N1 Zn1 Cl1 67.1(3)
C1 N1 Zn1 Cl2 114.9(3)
C13 N1 Zn1 Cl2 -70.3(3)
